data_4070394
loop_
_publ_author_name
'Laskowski, Carl A.'
'Hillhouse, Gregory L.'

_publ_section_title
;
 Group-Transfer Reactions of Ni(II)&#x2212;Ni(II) Bridging Imido
 Complexes. Catalytic Formation of Carbodiimides and Isocyanates via
 Nitrene Transfer from Organoazides
;
_journal_issue 20
_journal_name_full Organometallics
_journal_page_first 6114
_journal_paper_doi 10.1021/om900783u
_journal_volume 28
_journal_year 2009
_chemical_formula_sum 'C143 H178 Cl4 N10 Ni4 O4 S2'
_chemical_formula_weight 2541.71
_chemical_name_systematic
; 
 ? 
;
_space_group_IT_number 86
_symmetry_cell_setting tetragonal
_symmetry_space_group_name_Hall '-P 4bc'
_symmetry_space_group_name_H-M 'P 42/n :2'
_atom_sites_solution_hydrogens geom
_atom_sites_solution_primary direct
_atom_sites_solution_secondary difmap
_audit_creation_method SHELXL-97
_cell_angle_alpha 90.00
_cell_angle_beta 90.00
_cell_angle_gamma 90.00
_cell_formula_units_Z 4
_cell_length_a 30.2269(19)
_cell_length_b 30.2269(19)
_cell_length_c 15.294(2)
_cell_measurement_temperature 100(2)
_cell_volume 13974(2)
_computing_cell_refinement 'Bruker XSCANS'
_computing_data_collection 'Bruker XSCANS'
_computing_data_reduction 'Bruker SHELXTL'
_computing_molecular_graphics 'Bruker SHELXTL'
_computing_publication_material 'Bruker SHELXTL'
_computing_structure_refinement 'SHELXL-97 (Sheldrick, 1997)'
_computing_structure_solution 'SHELXS-97 (Sheldrick, 1990)'
_diffrn_ambient_temperature 100(2)
_diffrn_measured_fraction_theta_full 0.999
_diffrn_measured_fraction_theta_max 0.999
_diffrn_measurement_device_type 'Bruker P4'
_diffrn_measurement_method '\w scans'
_diffrn_radiation_monochromator graphite
_diffrn_radiation_source 'fine-focus sealed tube'
_diffrn_radiation_type MoK\a
_diffrn_radiation_wavelength 0.71073
_diffrn_reflns_av_R_equivalents 0.1987
_diffrn_reflns_av_sigmaI/netI 0.1136
_diffrn_reflns_limit_h_max 35
_diffrn_reflns_limit_h_min -35
_diffrn_reflns_limit_k_max 35
_diffrn_reflns_limit_k_min -31
_diffrn_reflns_limit_l_max 16
_diffrn_reflns_limit_l_min -18
_diffrn_reflns_number 72685
_diffrn_reflns_theta_full 25.00
_diffrn_reflns_theta_max 25.00
_diffrn_reflns_theta_min 1.64
_exptl_absorpt_coefficient_mu 0.691
_exptl_absorpt_correction_T_max 0.2937
_exptl_absorpt_correction_T_min 0.1887
_exptl_absorpt_correction_type empirical
_exptl_crystal_colour red
_exptl_crystal_density_diffrn 1.208
_exptl_crystal_density_method 'not measured'
_exptl_crystal_description block
_exptl_crystal_F_000 5400
_exptl_crystal_size_max 0.2
_exptl_crystal_size_mid 0.2
_exptl_crystal_size_min 0.6
_refine_diff_density_max 1.066
_refine_diff_density_min -0.759
_refine_diff_density_rms 0.105
_refine_ls_extinction_method none
_refine_ls_goodness_of_fit_ref 1.000
_refine_ls_hydrogen_treatment mixed
_refine_ls_matrix_type full
_refine_ls_number_parameters 775
_refine_ls_number_reflns 12301
_refine_ls_number_restraints 0
_refine_ls_restrained_S_all 1.000
_refine_ls_R_factor_all 0.0970
_refine_ls_R_factor_gt 0.0744
_refine_ls_shift/su_max 0.001
_refine_ls_shift/su_mean 0.000
_refine_ls_structure_factor_coef Fsqd
_refine_ls_weighting_details 'calc w=1/[\s^2^(Fo^2^)+(0.0812P)^2^+0.0000P] where P=(Fo^2^+2Fc^2^)/3'
_refine_ls_weighting_scheme calc
_refine_ls_wR_factor_gt 0.1613
_refine_ls_wR_factor_ref 0.1703
_reflns_number_gt 8461
_reflns_number_total 12301
_reflns_threshold_expression >2sigma(I)
_cod_data_source_file om900783u_si_002.cif
_cod_data_source_block 3
_cod_depositor_comments
;
The following automatic conversions were performed:

'_symmetry_cell_setting' value 'Tetragonal' changed to 'tetragonal'
according to /home/saulius/struct/CIF-dictionaries/cif_core.dic
dictionary named 'cif_core.dic' version 2.4.2 from 2011-04-26.

Automatic conversion script
Id: cif_fix_values 1715 2011-07-08 13:25:40Z adriana 
;
_cod_original_cell_volume 13973(2)
_cod_original_sg_symbol_H-M P4(2)/n
_cod_database_code 4070394

loop_
_symmetry_equiv_pos_as_xyz
'x, y, z'
'-x+1/2, -y+1/2, z'
'-y, x+1/2, z+1/2'
'y+1/2, -x, z+1/2'
'-x, -y, -z'
'x-1/2, y-1/2, -z'
'y, -x-1/2, -z-1/2'
'-y-1/2, x, -z-1/2'

loop_
_atom_site_label
_atom_site_type_symbol
_atom_site_fract_x
_atom_site_fract_y
_atom_site_fract_z
_atom_site_U_iso_or_equiv
_atom_site_adp_type
_atom_site_occupancy
_atom_site_symmetry_multiplicity
_atom_site_calc_flag
_atom_site_refinement_flags
Ni1 Ni -0.024276(16) 0.726495(16) 0.23315(3) 0.02366(15) Uani 1 1 d .
Ni2 Ni 0.053556(16) 0.745152(16) 0.13071(3) 0.02423(15) Uani 1 1 d .
Cl2 Cl -0.01197(3) 0.72940(3) 0.07772(7) 0.0307(3) Uani 1 1 d .
S1 S 0.07867(3) 0.73260(3) 0.28229(7) 0.0265(2) Uani 1 1 d .
Cl1 Cl -0.06174(3) 0.78683(3) 0.27301(7) 0.0349(3) Uani 1 1 d .
O1 O 0.10344(8) 0.75494(9) 0.20732(18) 0.0303(7) Uani 1 1 d .
N1 N -0.09769(10) 0.65914(10) 0.2266(2) 0.0231(7) Uani 1 1 d .
C46 C 0.03731(13) 0.70893(14) -0.1250(3) 0.0306(10) Uani 1 1 d .
N3 N 0.09726(10) 0.81418(10) 0.0230(2) 0.0257(8) Uani 1 1 d .
C1 C -0.06604(12) 0.67957(12) 0.2733(3) 0.0243(9) Uani 1 1 d .
N5 N 0.03879(10) 0.71279(10) 0.2352(2) 0.0266(8) Uani 1 1 d .
O2 O 0.10595(9) 0.70320(9) 0.33280(19) 0.0330(7) Uani 1 1 d .
C11 C -0.09985(12) 0.65865(13) 0.1323(3) 0.0258(9) Uani 1 1 d .
N2 N -0.07423(10) 0.66676(10) 0.3577(2) 0.0259(8) Uani 1 1 d .
C53 C 0.03975(13) 0.85009(14) 0.3812(3) 0.0318(10) Uani 1 1 d .
H53A H 0.0342 0.8792 0.3605 0.038 Uiso 1 1 calc R
C36 C 0.12042(13) 0.86670(12) 0.1357(3) 0.0255(9) Uani 1 1 d .
N4 N 0.09165(10) 0.75233(10) -0.0441(2) 0.0278(8) Uani 1 1 d .
C51 C 0.06304(12) 0.77561(14) 0.3539(3) 0.0275(9) Uani 1 1 d .
C362 C 0.17987(14) 0.84067(14) 0.2389(3) 0.0342(10) Uani 1 1 d .
H36A H 0.1572 0.8243 0.2714 0.051 Uiso 1 1 calc R
H36B H 0.1835 0.8701 0.2647 0.051 Uiso 1 1 calc R
H36C H 0.2080 0.8246 0.2420 0.051 Uiso 1 1 calc R
C31 C 0.08729(13) 0.85097(12) 0.0805(3) 0.0245(9) Uani 1 1 d .
C45 C 0.02129(14) 0.66816(14) -0.1500(3) 0.0341(10) Uani 1 1 d .
H45A H -0.0032 0.6665 -0.1887 0.041 Uiso 1 1 calc R
C24 C 0.00343(14) 0.68119(15) 0.5827(3) 0.0375(11) Uani 1 1 d .
H24A H 0.0201 0.6833 0.6352 0.045 Uiso 1 1 calc R
C32 C 0.04447(13) 0.86907(13) 0.0766(3) 0.0288(10) Uani 1 1 d .
C23 C -0.03083(14) 0.71039(15) 0.5676(3) 0.0360(10) Uani 1 1 d .
H23A H -0.0369 0.7328 0.6096 0.043 Uiso 1 1 calc R
C321 C 0.00901(13) 0.85154(14) 0.0157(3) 0.0337(10) Uani 1 1 d .
H32A H 0.0151 0.8193 0.0069 0.040 Uiso 1 1 calc R
C21 C -0.04575(12) 0.67412(13) 0.4329(3) 0.0270(9) Uani 1 1 d .
C4 C -0.11049(13) 0.63887(13) 0.3618(3) 0.0314(10) Uani 1 1 d .
H4A H -0.1226 0.6257 0.4129 0.038 Uiso 1 1 calc R
C41 C 0.07449(13) 0.70964(13) -0.0695(3) 0.0276(9) Uani 1 1 d .
C6 C 0.11731(13) 0.77982(14) -0.0964(3) 0.0317(10) Uani 1 1 d .
H6A H 0.1302 0.7724 -0.1512 0.038 Uiso 1 1 calc R
C2 C 0.07976(12) 0.77347(13) 0.0321(3) 0.0259(9) Uani 1 1 d .
C56 C 0.05586(13) 0.76522(14) 0.4421(3) 0.0325(10) Uani 1 1 d .
H56A H 0.0613 0.7361 0.4630 0.039 Uiso 1 1 calc R
C52 C 0.05459(12) 0.81831(13) 0.3239(3) 0.0284(9) Uani 1 1 d .
H52A H 0.0591 0.8254 0.2640 0.034 Uiso 1 1 calc R
C54 C 0.03266(14) 0.84024(14) 0.4697(3) 0.0349(10) Uani 1 1 d .
C44 C 0.04051(14) 0.62972(15) -0.1192(3) 0.0368(11) Uani 1 1 d .
H44A H 0.0289 0.6019 -0.1365 0.044 Uiso 1 1 calc R
C461 C 0.01503(15) 0.75181(15) -0.1546(3) 0.0384(11) Uani 1 1 d .
H46A H 0.0223 0.7750 -0.1103 0.046 Uiso 1 1 calc R
C34 C 0.06912(14) 0.92276(14) 0.1829(3) 0.0343(10) Uani 1 1 d .
H34A H 0.0631 0.9482 0.2173 0.041 Uiso 1 1 calc R
C3 C -0.12511(13) 0.63406(13) 0.2798(3) 0.0299(10) Uani 1 1 d .
H3A H -0.1496 0.6167 0.2615 0.036 Uiso 1 1 calc R
C361 C 0.16558(13) 0.84527(13) 0.1427(3) 0.0285(10) Uani 1 1 d .
H36D H 0.1633 0.8148 0.1175 0.034 Uiso 1 1 calc R
C363 C 0.20072(14) 0.87020(15) 0.0911(3) 0.0386(11) Uani 1 1 d .
H36E H 0.1934 0.8693 0.0287 0.058 Uiso 1 1 calc R
H36F H 0.2296 0.8563 0.1004 0.058 Uiso 1 1 calc R
H36G H 0.2018 0.9010 0.1108 0.058 Uiso 1 1 calc R
C16 C -0.12733(13) 0.68861(13) 0.0888(3) 0.0322(10) Uani 1 1 d .
C35 C 0.11003(14) 0.90381(13) 0.1866(3) 0.0290(9) Uani 1 1 d .
H35A H 0.1318 0.9160 0.2243 0.035 Uiso 1 1 calc R
C22 C -0.05689(13) 0.70792(14) 0.4922(3) 0.0305(10) Uani 1 1 d .
C33 C 0.03626(14) 0.90566(14) 0.1303(3) 0.0349(10) Uani 1 1 d .
H33A H 0.0077 0.9189 0.1304 0.042 Uiso 1 1 calc R
C421 C 0.13370(14) 0.67291(14) 0.0257(3) 0.0369(11) Uani 1 1 d .
H42A H 0.1368 0.7039 0.0476 0.044 Uiso 1 1 calc R
C55 C 0.04072(14) 0.79769(15) 0.4984(3) 0.0388(11) Uani 1 1 d .
H55A H 0.0358 0.7905 0.5581 0.047 Uiso 1 1 calc R
C43 C 0.07651(14) 0.63148(15) -0.0635(3) 0.0384(11) Uani 1 1 d .
H43A H 0.0894 0.6047 -0.0435 0.046 Uiso 1 1 calc R
C42 C 0.09421(13) 0.67175(13) -0.0359(3) 0.0305(10) Uani 1 1 d .
C15 C -0.12862(15) 0.68621(15) -0.0021(3) 0.0392(11) Uani 1 1 d .
H15A H -0.1472 0.7058 -0.0337 0.047 Uiso 1 1 calc R
C221 C -0.09578(14) 0.73913(14) 0.4793(3) 0.0357(10) Uani 1 1 d .
H22A H -0.1046 0.7375 0.4164 0.043 Uiso 1 1 calc R
C12 C -0.07388(13) 0.62730(13) 0.0878(3) 0.0315(10) Uani 1 1 d .
C222 C -0.08445(15) 0.78693(15) 0.4996(3) 0.0454(12) Uani 1 1 d .
H22B H -0.0595 0.7963 0.4631 0.068 Uiso 1 1 calc R
H22C H -0.0764 0.7897 0.5614 0.068 Uiso 1 1 calc R
H22D H -0.1102 0.8057 0.4873 0.068 Uiso 1 1 calc R
C13 C -0.07607(14) 0.62668(15) -0.0028(3) 0.0370(11) Uani 1 1 d .
H13A H -0.0587 0.6061 -0.0347 0.044 Uiso 1 1 calc R
C5 C 0.12043(13) 0.81828(14) -0.0553(3) 0.0311(10) Uani 1 1 d .
H5A H 0.1356 0.8438 -0.0755 0.037 Uiso 1 1 calc R
C322 C -0.03765(14) 0.85532(16) 0.0529(3) 0.0449(12) Uani 1 1 d .
H32B H -0.0382 0.8431 0.1122 0.067 Uiso 1 1 calc R
H32C H -0.0582 0.8388 0.0157 0.067 Uiso 1 1 calc R
H32D H -0.0465 0.8865 0.0545 0.067 Uiso 1 1 calc R
C161 C -0.15625(15) 0.72068(14) 0.1389(3) 0.0379(11) Uani 1 1 d .
H16A H -0.1438 0.7232 0.1993 0.046 Uiso 1 1 calc R
C462 C -0.03567(16) 0.74789(19) -0.1579(3) 0.0547(14) Uani 1 1 d .
H46B H -0.0466 0.7370 -0.1015 0.082 Uiso 1 1 calc R
H46C H -0.0441 0.7272 -0.2042 0.082 Uiso 1 1 calc R
H46D H -0.0486 0.7770 -0.1700 0.082 Uiso 1 1 calc R
C25 C 0.01358(14) 0.64936(14) 0.5231(3) 0.0377(11) Uani 1 1 d .
H25A H 0.0381 0.6304 0.5334 0.045 Uiso 1 1 calc R
C323 C 0.01232(16) 0.87394(17) -0.0753(3) 0.0506(13) Uani 1 1 d .
H32E H -0.0101 0.8613 -0.1144 0.076 Uiso 1 1 calc R
H32F H 0.0418 0.8688 -0.0998 0.076 Uiso 1 1 calc R
H32G H 0.0073 0.9058 -0.0691 0.076 Uiso 1 1 calc R
C14 C -0.10325(15) 0.65575(15) -0.0469(3) 0.0411(11) Uani 1 1 d .
H14A H -0.1045 0.6548 -0.1089 0.049 Uiso 1 1 calc R
C223 C -0.13544(15) 0.72297(17) 0.5344(3) 0.0496(13) Uani 1 1 d .
H22E H -0.1436 0.6930 0.5162 0.074 Uiso 1 1 calc R
H22F H -0.1606 0.7429 0.5256 0.074 Uiso 1 1 calc R
H22G H -0.1272 0.7228 0.5964 0.074 Uiso 1 1 calc R
C26 C -0.01150(14) 0.64408(14) 0.4469(3) 0.0344(10) Uani 1 1 d .
C121 C -0.04391(15) 0.59530(14) 0.1375(3) 0.0388(11) Uani 1 1 d .
H12A H -0.0419 0.6063 0.1990 0.047 Uiso 1 1 calc R
C422 C 0.17565(14) 0.66161(16) -0.0239(3) 0.0436(12) Uani 1 1 d .
H42B H 0.1805 0.6836 -0.0700 0.065 Uiso 1 1 calc R
H42C H 0.1727 0.6322 -0.0503 0.065 Uiso 1 1 calc R
H42D H 0.2008 0.6617 0.0164 0.065 Uiso 1 1 calc R
C262 C 0.0446(2) 0.60708(16) 0.3494(4) 0.077(2) Uani 1 1 d .
H26A H 0.0487 0.6346 0.3166 0.116 Uiso 1 1 calc R
H26B H 0.0491 0.5818 0.3103 0.116 Uiso 1 1 calc R
H26C H 0.0660 0.6058 0.3974 0.116 Uiso 1 1 calc R
C463 C 0.03242(16) 0.76825(15) -0.2433(3) 0.0434(12) Uani 1 1 d .
H46E H 0.0645 0.7724 -0.2399 0.065 Uiso 1 1 calc R
H46F H 0.0182 0.7964 -0.2580 0.065 Uiso 1 1 calc R
H46G H 0.0256 0.7463 -0.2886 0.065 Uiso 1 1 calc R
C162 C -0.20352(15) 0.70166(17) 0.1472(3) 0.0505(13) Uani 1 1 d .
H16B H -0.2021 0.6721 0.1735 0.076 Uiso 1 1 calc R
H16C H -0.2170 0.6996 0.0891 0.076 Uiso 1 1 calc R
H16D H -0.2214 0.7212 0.1843 0.076 Uiso 1 1 calc R
C541 C 0.01466(17) 0.87516(16) 0.5315(3) 0.0494(13) Uani 1 1 d .
H54A H 0.0220 0.8671 0.5919 0.074 Uiso 1 1 calc R
H54B H -0.0175 0.8770 0.5251 0.074 Uiso 1 1 calc R
H54C H 0.0279 0.9039 0.5175 0.074 Uiso 1 1 calc R
C261 C -0.00156(17) 0.60559(17) 0.3859(3) 0.0563(15) Uani 1 1 d .
H26D H -0.0229 0.6068 0.3359 0.068 Uiso 1 1 calc R
C423 C 0.12749(16) 0.64281(16) 0.1056(3) 0.0474(13) Uani 1 1 d .
H42E H 0.0994 0.6500 0.1344 0.071 Uiso 1 1 calc R
H42F H 0.1520 0.6474 0.1466 0.071 Uiso 1 1 calc R
H42G H 0.1271 0.6118 0.0867 0.071 Uiso 1 1 calc R
C163 C -0.15657(18) 0.76695(16) 0.0994(4) 0.0580(15) Uani 1 1 d .
H16E H -0.1261 0.7771 0.0911 0.087 Uiso 1 1 calc R
H16F H -0.1721 0.7872 0.1389 0.087 Uiso 1 1 calc R
H16G H -0.1718 0.7663 0.0428 0.087 Uiso 1 1 calc R
C263 C -0.0079(2) 0.56077(18) 0.4337(5) 0.097(3) Uani 1 1 d .
H26E H -0.0363 0.5608 0.4646 0.146 Uiso 1 1 calc R
H26F H 0.0162 0.5565 0.4758 0.146 Uiso 1 1 calc R
H26G H -0.0076 0.5367 0.3909 0.146 Uiso 1 1 calc R
C122 C 0.00250(17) 0.5945(2) 0.1015(4) 0.081(2) Uani 1 1 d .
H12B H 0.0135 0.6248 0.0959 0.121 Uiso 1 1 calc R
H12C H 0.0024 0.5802 0.0440 0.121 Uiso 1 1 calc R
H12D H 0.0217 0.5779 0.1413 0.121 Uiso 1 1 calc R
C123 C -0.0635(2) 0.5495(2) 0.1410(6) 0.111(3) Uani 1 1 d .
H12E H -0.0942 0.5513 0.1615 0.166 Uiso 1 1 calc R
H12F H -0.0462 0.5312 0.1814 0.166 Uiso 1 1 calc R
H12G H -0.0629 0.5363 0.0825 0.166 Uiso 1 1 calc R
C881 C 0.23012(17) 0.73888(16) 0.1738(4) 0.0559(15) Uani 1 1 d .
H88C H 0.2163 0.7311 0.1202 0.067 Uiso 1 1 calc R
C882 C 0.21108(17) 0.72821(16) 0.2508(5) 0.0660(19) Uani 1 1 d .
H88D H 0.1836 0.7129 0.2507 0.079 Uiso 1 1 calc R
C993 C 0.9319(2) 0.8818(2) 0.7173(4) 0.0639(16) Uani 1 1 d .
H99A H 0.9486 0.8700 0.6703 0.077 Uiso 1 1 calc R
C883 C 0.2302(3) 0.73884(17) 0.3288(4) 0.085(3) Uani 1 1 d .
C999 C 0.9717(2) 0.9509(3) 0.7128(6) 0.112(3) Uani 1 1 d .
H99B H 0.9974 0.9328 0.6973 0.168 Uiso 1 1 calc R
H99C H 0.9804 0.9729 0.7566 0.168 Uiso 1 1 calc R
H99D H 0.9607 0.9660 0.6605 0.168 Uiso 1 1 calc R
C998 C 0.9394(3) 0.9247(3) 0.7460(6) 0.105(3) Uani 1 1 d .
C997 C 0.9169(3) 0.9418(4) 0.8200(5) 0.117(3) Uani 1 1 d .
H99E H 0.9218 0.9703 0.8443 0.140 Uiso 1 1 calc R
C996 C 0.8872(4) 0.9119(3) 0.8514(6) 0.123(3) Uani 1 1 d .
H99F H 0.8706 0.9204 0.9014 0.147 Uiso 1 1 calc R
C994 C 0.9002(3) 0.8565(5) 0.7571(6) 0.194(7) Uani 1 1 d .
H99G H 0.8971 0.8277 0.7329 0.233 Uiso 1 1 calc R
C995 C 0.8776(3) 0.8633(4) 0.8118(7) 0.149(5) Uani 1 1 d .
H99H H 0.8556 0.8435 0.8326 0.179 Uiso 1 1 calc R
C884 C 0.2230(4) 0.7324(3) 0.4270(7) 0.070(4) Uani 0.50 1 d P

loop_
_atom_site_aniso_label
_atom_site_aniso_U_11
_atom_site_aniso_U_22
_atom_site_aniso_U_33
_atom_site_aniso_U_23
_atom_site_aniso_U_13
_atom_site_aniso_U_12
Ni1 0.0199(3) 0.0227(3) 0.0284(3) 0.0004(2) 0.0007(2) -0.0013(2)
Ni2 0.0212(3) 0.0248(3) 0.0268(3) 0.0002(2) 0.0027(2) -0.0012(2)
Cl2 0.0259(5) 0.0371(6) 0.0290(6) -0.0009(5) 0.0006(4) -0.0049(4)
S1 0.0204(5) 0.0294(6) 0.0297(6) 0.0034(4) -0.0003(4) -0.0008(4)
Cl1 0.0337(6) 0.0267(5) 0.0441(7) 0.0025(5) 0.0051(5) 0.0079(4)
O1 0.0213(14) 0.0365(16) 0.0330(17) 0.0026(13) 0.0038(12) -0.0062(12)
N1 0.0158(16) 0.0213(17) 0.032(2) -0.0022(14) -0.0019(14) -0.0042(13)
C46 0.027(2) 0.043(3) 0.021(2) -0.0051(19) 0.0040(18) -0.0042(19)
N3 0.0264(18) 0.0235(18) 0.027(2) 0.0010(15) 0.0051(15) 0.0031(14)
C1 0.023(2) 0.019(2) 0.031(2) 0.0019(18) -0.0004(18) 0.0008(16)
N5 0.0270(18) 0.0249(18) 0.0278(19) 0.0073(15) 0.0039(15) 0.0012(14)
O2 0.0251(15) 0.0364(17) 0.0377(18) 0.0063(14) -0.0013(13) 0.0051(13)
C11 0.023(2) 0.027(2) 0.027(2) -0.0019(18) -0.0003(18) -0.0135(17)
N2 0.0249(18) 0.0216(17) 0.031(2) 0.0021(15) -0.0039(15) 0.0012(14)
C53 0.028(2) 0.032(2) 0.036(3) 0.003(2) -0.0003(19) -0.0030(18)
C36 0.028(2) 0.022(2) 0.026(2) 0.0050(17) 0.0054(18) -0.0044(17)
N4 0.0235(18) 0.0284(19) 0.032(2) -0.0079(16) 0.0053(15) -0.0029(14)
C51 0.015(2) 0.037(2) 0.031(3) 0.0014(19) 0.0002(17) -0.0031(17)
C362 0.031(2) 0.030(2) 0.042(3) -0.004(2) 0.003(2) -0.0002(19)
C31 0.029(2) 0.018(2) 0.027(2) 0.0016(17) 0.0058(18) -0.0016(16)
C45 0.025(2) 0.043(3) 0.034(3) -0.006(2) 0.0038(19) -0.004(2)
C24 0.033(2) 0.047(3) 0.033(3) 0.005(2) -0.010(2) -0.004(2)
C32 0.028(2) 0.025(2) 0.033(2) 0.0095(19) 0.0055(19) -0.0008(17)
C23 0.036(3) 0.042(3) 0.031(3) -0.007(2) -0.006(2) 0.000(2)
C321 0.024(2) 0.037(2) 0.041(3) 0.002(2) 0.002(2) 0.0035(18)
C21 0.025(2) 0.029(2) 0.028(2) 0.0060(18) -0.0042(18) -0.0048(17)
C4 0.025(2) 0.028(2) 0.041(3) 0.005(2) -0.003(2) -0.0076(18)
C41 0.022(2) 0.032(2) 0.029(2) -0.0067(19) 0.0064(18) -0.0027(17)
C6 0.030(2) 0.036(2) 0.029(2) -0.001(2) 0.0122(19) -0.0065(19)
C2 0.016(2) 0.029(2) 0.032(2) -0.0019(19) -0.0028(17) -0.0008(17)
C56 0.034(2) 0.032(2) 0.032(3) 0.008(2) -0.001(2) -0.0037(19)
C52 0.022(2) 0.033(2) 0.030(2) 0.0030(19) 0.0018(18) -0.0041(18)
C54 0.031(2) 0.038(3) 0.036(3) -0.006(2) 0.002(2) -0.0062(19)
C44 0.035(3) 0.036(3) 0.039(3) -0.011(2) 0.006(2) -0.008(2)
C461 0.044(3) 0.039(3) 0.032(3) -0.004(2) -0.003(2) 0.007(2)
C34 0.045(3) 0.025(2) 0.033(3) 0.0013(19) 0.010(2) 0.004(2)
C3 0.024(2) 0.026(2) 0.040(3) 0.0000(19) -0.0045(19) -0.0071(17)
C361 0.031(2) 0.024(2) 0.031(2) -0.0044(18) 0.0046(19) -0.0035(18)
C363 0.030(2) 0.044(3) 0.042(3) 0.000(2) 0.008(2) -0.006(2)
C16 0.030(2) 0.030(2) 0.037(3) -0.003(2) -0.007(2) -0.0074(18)
C35 0.035(2) 0.025(2) 0.027(2) 0.0017(18) 0.0053(19) 0.0001(18)
C22 0.032(2) 0.032(2) 0.028(2) 0.0038(19) 0.0000(19) -0.0016(18)
C33 0.031(2) 0.032(2) 0.042(3) 0.005(2) 0.008(2) 0.0076(19)
C421 0.039(3) 0.031(2) 0.040(3) -0.009(2) -0.003(2) 0.007(2)
C55 0.039(3) 0.050(3) 0.027(3) 0.004(2) 0.001(2) -0.011(2)
C43 0.038(3) 0.035(3) 0.042(3) -0.005(2) 0.004(2) 0.001(2)
C42 0.030(2) 0.031(2) 0.031(2) -0.0075(19) 0.0038(19) 0.0039(18)
C15 0.040(3) 0.039(3) 0.038(3) -0.001(2) -0.011(2) -0.004(2)
C221 0.032(2) 0.045(3) 0.030(3) -0.003(2) -0.001(2) 0.002(2)
C12 0.028(2) 0.027(2) 0.039(3) -0.004(2) 0.000(2) -0.0096(18)
C222 0.045(3) 0.047(3) 0.043(3) -0.014(2) -0.011(2) 0.019(2)
C13 0.031(2) 0.038(3) 0.041(3) -0.005(2) 0.006(2) -0.006(2)
C5 0.031(2) 0.033(2) 0.030(2) -0.0002(19) 0.0066(19) -0.0074(19)
C322 0.031(3) 0.046(3) 0.058(3) -0.003(2) 0.008(2) 0.004(2)
C161 0.047(3) 0.032(2) 0.036(3) -0.003(2) -0.015(2) 0.010(2)
C462 0.044(3) 0.075(4) 0.046(3) 0.004(3) -0.010(2) 0.014(3)
C25 0.030(2) 0.034(3) 0.049(3) 0.002(2) -0.011(2) 0.0046(19)
C323 0.044(3) 0.066(3) 0.041(3) 0.014(3) -0.006(2) -0.006(3)
C14 0.047(3) 0.045(3) 0.031(3) -0.003(2) 0.002(2) -0.011(2)
C223 0.036(3) 0.070(4) 0.043(3) 0.000(3) 0.000(2) 0.009(2)
C26 0.031(2) 0.031(2) 0.040(3) 0.004(2) -0.007(2) -0.0027(19)
C121 0.045(3) 0.032(2) 0.039(3) -0.006(2) 0.000(2) 0.007(2)
C422 0.034(3) 0.048(3) 0.048(3) -0.013(2) -0.008(2) 0.007(2)
C262 0.122(6) 0.026(3) 0.084(5) -0.004(3) 0.052(4) -0.003(3)
C463 0.051(3) 0.043(3) 0.036(3) 0.002(2) -0.002(2) -0.003(2)
C162 0.042(3) 0.053(3) 0.056(4) -0.012(3) -0.005(2) 0.013(2)
C541 0.054(3) 0.053(3) 0.041(3) -0.007(2) 0.003(2) 0.002(2)
C261 0.056(3) 0.057(3) 0.056(3) -0.014(3) -0.023(3) 0.035(3)
C423 0.053(3) 0.047(3) 0.043(3) -0.010(2) -0.006(2) 0.009(2)
C163 0.074(4) 0.041(3) 0.058(4) -0.005(3) -0.020(3) 0.010(3)
C263 0.053(4) 0.050(4) 0.189(8) -0.030(4) 0.035(4) -0.023(3)
C122 0.046(3) 0.089(5) 0.108(5) 0.036(4) 0.013(3) 0.019(3)
C123 0.076(5) 0.054(4) 0.202(9) 0.045(5) -0.026(5) -0.011(3)
C881 0.055(3) 0.046(3) 0.066(4) -0.018(3) -0.027(3) 0.022(3)
C882 0.032(3) 0.028(3) 0.138(6) 0.009(4) 0.035(4) 0.009(2)
C993 0.065(4) 0.072(4) 0.055(4) -0.004(3) 0.001(3) 0.006(3)
C883 0.166(9) 0.032(4) 0.058(4) 0.013(3) 0.057(4) 0.047(4)
C999 0.056(4) 0.123(7) 0.157(8) 0.017(6) -0.012(5) 0.005(5)
C998 0.100(7) 0.125(8) 0.089(6) 0.034(6) -0.027(5) 0.000(6)
C997 0.123(7) 0.152(9) 0.075(6) 0.033(6) 0.045(5) 0.066(7)
C996 0.162(10) 0.092(6) 0.115(7) -0.011(6) 0.027(7) 0.059(6)
C994 0.085(7) 0.42(2) 0.075(6) 0.104(9) 0.021(5) 0.117(10)
C995 0.085(6) 0.219(13) 0.143(9) 0.084(9) 0.043(6) 0.043(7)
C884 0.113(10) 0.038(6) 0.058(7) 0.010(5) 0.043(7) 0.027(6)

loop_
_atom_type_symbol
_atom_type_description
_atom_type_scat_dispersion_real
_atom_type_scat_dispersion_imag
_atom_type_scat_source
C C 0.0033 0.0016 'International Tables Vol C Tables 4.2.6.8 and 6.1.1.4'
H H 0.0000 0.0000 'International Tables Vol C Tables 4.2.6.8 and 6.1.1.4'
N N 0.0061 0.0033 'International Tables Vol C Tables 4.2.6.8 and 6.1.1.4'
O O 0.0106 0.0060 'International Tables Vol C Tables 4.2.6.8 and 6.1.1.4'
S S 0.1246 0.1234 'International Tables Vol C Tables 4.2.6.8 and 6.1.1.4'
Cl Cl 0.1484 0.1585 'International Tables Vol C Tables 4.2.6.8 and 6.1.1.4'
Ni Ni 0.3393 1.1124 'International Tables Vol C Tables 4.2.6.8 and 6.1.1.4'

loop_
_geom_angle_atom_site_label_1
_geom_angle_atom_site_label_2
_geom_angle_atom_site_label_3
_geom_angle
_geom_angle_site_symmetry_1
_geom_angle_site_symmetry_3
N5 Ni1 C1 117.53(14) . .
N5 Ni1 Cl1 131.67(10) . .
C1 Ni1 Cl1 100.12(11) . .
N5 Ni1 Cl2 82.70(10) . .
C1 Ni1 Cl2 115.31(12) . .
Cl1 Ni1 Cl2 108.56(4) . .
N5 Ni1 Ni2 41.66(9) . .
C1 Ni1 Ni2 145.35(11) . .
Cl1 Ni1 Ni2 113.76(3) . .
Cl2 Ni1 Ni2 47.94(3) . .
C2 Ni2 N5 168.71(15) . .
C2 Ni2 O1 94.98(14) . .
N5 Ni2 O1 75.84(12) . .
C2 Ni2 Cl2 100.39(12) . .
N5 Ni2 Cl2 89.27(10) . .
O1 Ni2 Cl2 164.23(9) . .
C2 Ni2 Ni1 148.97(11) . .
N5 Ni2 Ni1 42.31(9) . .
O1 Ni2 Ni1 109.71(8) . .
Cl2 Ni2 Ni1 54.62(3) . .
Ni2 Cl2 Ni1 77.44(4) . .
O2 S1 N5 117.64(17) . .
O2 S1 O1 113.31(16) . .
N5 S1 O1 101.93(17) . .
O2 S1 C51 106.00(18) . .
N5 S1 C51 111.73(18) . .
O1 S1 C51 105.75(18) . .
S1 O1 Ni2 90.29(13) . .
C1 N1 C3 111.4(3) . .
C1 N1 C11 124.6(3) . .
C3 N1 C11 123.6(3) . .
C45 C46 C41 117.4(4) . .
C45 C46 C461 121.4(4) . .
C41 C46 C461 121.1(4) . .
C2 N3 C5 111.5(3) . .
C2 N3 C31 123.9(3) . .
C5 N3 C31 123.9(3) . .
N1 C1 N2 104.0(3) . .
N1 C1 Ni1 127.8(3) . .
N2 C1 Ni1 127.2(3) . .
S1 N5 Ni2 90.53(15) . .
S1 N5 Ni1 134.1(2) . .
Ni2 N5 Ni1 96.03(14) . .
C16 C11 C12 122.5(4) . .
C16 C11 N1 119.7(4) . .
C12 C11 N1 117.8(4) . .
C1 N2 C4 111.0(3) . .
C1 N2 C21 126.6(3) . .
C4 N2 C21 121.7(3) . .
C52 C53 C54 121.1(4) . .
C31 C36 C35 116.6(4) . .
C31 C36 C361 123.0(3) . .
C35 C36 C361 120.4(4) . .
C2 N4 C6 110.8(3) . .
C2 N4 C41 123.3(3) . .
C6 N4 C41 125.5(3) . .
C52 C51 C56 119.7(4) . .
C52 C51 S1 121.8(3) . .
C56 C51 S1 118.3(3) . .
C36 C31 C32 123.7(4) . .
C36 C31 N3 118.7(3) . .
C32 C31 N3 117.7(3) . .
C46 C45 C44 120.7(4) . .
C25 C24 C23 120.6(4) . .
C33 C32 C31 116.5(4) . .
C33 C32 C321 120.8(4) . .
C31 C32 C321 122.7(4) . .
C24 C23 C22 121.7(4) . .
C32 C321 C322 113.5(4) . .
C32 C321 C323 110.7(3) . .
C322 C321 C323 111.2(4) . .
C26 C21 C22 123.5(4) . .
C26 C21 N2 117.5(4) . .
C22 C21 N2 118.7(3) . .
C3 C4 N2 106.5(4) . .
C42 C41 C46 123.5(4) . .
C42 C41 N4 118.9(4) . .
C46 C41 N4 117.5(4) . .
C5 C6 N4 106.9(4) . .
N3 C2 N4 103.6(3) . .
N3 C2 Ni2 130.9(3) . .
N4 C2 Ni2 124.7(3) . .
C55 C56 C51 119.4(4) . .
C53 C52 C51 119.8(4) . .
C55 C54 C53 118.5(4) . .
C55 C54 C541 120.9(4) . .
C53 C54 C541 120.5(4) . .
C45 C44 C43 120.5(4) . .
C46 C461 C463 112.6(4) . .
C46 C461 C462 112.5(4) . .
C463 C461 C462 109.7(4) . .
C35 C34 C33 121.3(4) . .
C4 C3 N1 107.0(3) . .
C36 C361 C363 112.4(3) . .
C36 C361 C362 111.0(3) . .
C363 C361 C362 110.2(3) . .
C15 C16 C11 117.3(4) . .
C15 C16 C161 121.5(4) . .
C11 C16 C161 121.2(4) . .
C34 C35 C36 121.1(4) . .
C23 C22 C21 115.8(4) . .
C23 C22 C221 120.6(4) . .
C21 C22 C221 123.5(4) . .
C34 C33 C32 120.7(4) . .
C422 C421 C42 109.9(4) . .
C422 C421 C423 111.5(4) . .
C42 C421 C423 112.6(4) . .
C54 C55 C56 121.4(4) . .
C44 C43 C42 121.4(4) . .
C41 C42 C43 116.3(4) . .
C41 C42 C421 123.1(4) . .
C43 C42 C421 120.5(4) . .
C14 C15 C16 121.0(4) . .
C222 C221 C22 113.0(4) . .
C222 C221 C223 111.4(4) . .
C22 C221 C223 109.5(4) . .
C13 C12 C11 117.8(4) . .
C13 C12 C121 121.1(4) . .
C11 C12 C121 121.1(4) . .
C14 C13 C12 120.6(4) . .
C6 C5 N3 107.1(4) . .
C16 C161 C163 113.0(4) . .
C16 C161 C162 109.7(3) . .
C163 C161 C162 111.6(4) . .
C24 C25 C26 121.1(4) . .
C13 C14 C15 120.9(4) . .
C21 C26 C25 117.1(4) . .
C21 C26 C261 123.4(4) . .
C25 C26 C261 119.4(4) . .
C123 C121 C122 111.4(5) . .
C123 C121 C12 111.5(4) . .
C122 C121 C12 112.4(4) . .
C262 C261 C26 112.9(4) . .
C262 C261 C263 108.4(4) . .
C26 C261 C263 110.7(5) . .
C882 C881 C881 119.3(4) . 2_565
C881 C882 C883 121.8(5) . .
C994 C993 C998 119.8(9) . .
C882 C883 C883 119.0(4) . 2_565
C882 C883 C884 140.2(8) . .
C883 C883 C884 100.7(6) 2_565 .
C999 C998 C993 123.1(9) . .
C999 C998 C997 115.5(10) . .
C993 C998 C997 120.9(9) . .
C996 C997 C998 110.8(10) . .
C997 C996 C995 126.2(9) . .
C995 C994 C993 132.0(17) . .
C994 C995 C996 110.1(13) . .
C883 C884 C884 79.1(6) . 2_565

loop_
_geom_bond_atom_site_label_1
_geom_bond_atom_site_label_2
_geom_bond_distance
_geom_bond_site_symmetry_2
Ni1 N5 1.951(3) .
Ni1 C1 1.996(4) .
Ni1 Cl1 2.2317(11) .
Ni1 Cl2 2.4077(12) .
Ni1 Ni2 2.8823(7) .
Ni2 C2 1.906(4) .
Ni2 N5 1.927(3) .
Ni2 O1 1.932(3) .
Ni2 Cl2 2.1922(11) .
S1 O2 1.438(3) .
S1 N5 1.526(3) .
S1 O1 1.527(3) .
S1 C51 1.764(4) .
N1 C1 1.344(5) .
N1 C3 1.387(5) .
N1 C11 1.443(5) .
C46 C45 1.378(6) .
C46 C41 1.409(6) .
C46 C461 1.529(6) .
N3 C2 1.347(5) .
N3 C5 1.393(5) .
N3 C31 1.449(5) .
C1 N2 1.370(5) .
C11 C16 1.398(6) .
C11 C12 1.407(6) .
N2 C4 1.384(5) .
N2 C21 1.455(5) .
C53 C52 1.376(6) .
C53 C54 1.403(6) .
C36 C31 1.394(5) .
C36 C35 1.401(5) .
C36 C361 1.515(5) .
N4 C2 1.377(5) .
N4 C6 1.390(5) .
N4 C41 1.444(5) .
C51 C52 1.393(6) .
C51 C56 1.402(6) .
C362 C361 1.540(6) .
C31 C32 1.406(5) .
C45 C44 1.381(6) .
C24 C25 1.361(6) .
C24 C23 1.380(6) .
C32 C33 1.399(6) .
C32 C321 1.516(6) .
C23 C22 1.399(6) .
C321 C322 1.525(6) .
C321 C323 1.550(6) .
C21 C26 1.394(6) .
C21 C22 1.407(6) .
C4 C3 1.338(6) .
C41 C42 1.389(6) .
C6 C5 1.325(6) .
C56 C55 1.384(6) .
C54 C55 1.381(6) .
C54 C541 1.518(6) .
C44 C43 1.384(6) .
C461 C463 1.538(6) .
C461 C462 1.538(6) .
C34 C35 1.364(6) .
C34 C33 1.379(6) .
C361 C363 1.523(5) .
C16 C15 1.393(6) .
C16 C161 1.513(6) .
C22 C221 1.520(6) .
C421 C422 1.517(6) .
C421 C42 1.522(6) .
C421 C423 1.534(6) .
C43 C42 1.395(6) .
C15 C14 1.380(6) .
C221 C222 1.517(6) .
C221 C223 1.544(6) .
C12 C13 1.386(6) .
C12 C121 1.528(6) .
C13 C14 1.379(6) .
C161 C163 1.523(6) .
C161 C162 1.545(6) .
C25 C26 1.399(6) .
C26 C261 1.522(6) .
C121 C123 1.506(7) .
C121 C122 1.507(7) .
C262 C261 1.503(7) .
C261 C263 1.551(8) .
C881 C882 1.350(8) .
C881 C881 1.377(11) 2_565
C882 C883 1.364(9) .
C993 C994 1.367(13) .
C993 C998 1.387(10) .
C883 C883 1.375(15) 2_565
C883 C884 1.529(12) .
C999 C998 1.356(10) .
C998 C997 1.418(11) .
C997 C996 1.361(12) .
C996 C995 1.615(14) .
C994 C995 1.099(11) .
C884 C884 1.95(3) 2_565
